data_1530768
loop_
_publ_author_name
'Simonov, M.A.'
'Belokoneva, E.L.'
'Egorov-Tismenko, Yu.K.'
'Belov, N.V.'

_publ_section_title
;
 The crystal structures of natural rhodonite Ca Mn4 (Si5 O15) and
 synthetic Na H Cd4 (Ge5 O15) and Li H Cd4 (Ge5 O15)
;
_journal_name_full 'Doklady Akademii Nauk SSSR'
_journal_page_first 586
_journal_page_last 589
_journal_volume 234
_journal_year 1977
_chemical_formula_sum 'Cd4 Ge5 H Na O15'
_chemical_name_systematic 'Na H Cd4 (Ge5 O15)'
_space_group_IT_number 2
_symmetry_space_group_name_Hall '-P 1'
_symmetry_space_group_name_H-M 'P -1'
_cell_angle_alpha 92.93
_cell_angle_beta 94.28
_cell_angle_gamma 106.2
_cell_formula_units_Z 2
_cell_length_a 8.008
_cell_length_b 12.224
_cell_length_c 7.064
_cell_volume 660.314
_citation_journal_id_ASTM DANKAS
_cod_data_source_file Simonov_DANKAS_1977_221.cif
_cod_data_source_block H1Cd4Ge5Na1O15
_cod_original_formula_sum 'H1 Cd4 Ge5 Na1 O15'
_cod_database_code 1530768

loop_
_symmetry_equiv_pos_as_xyz
x,y,z
-x,-y,-z

loop_
_atom_site_label
_atom_site_type_symbol
_atom_site_fract_x
_atom_site_fract_y
_atom_site_fract_z
_atom_site_occupancy
_atom_site_U_iso_or_equiv
O2 O-2 0.828 0.028 0.971 1 0.0
O3 O-2 0.616 0.737 0.867 1 0.0
Cd1 Cd+2 0.9083 0.8488 0.9401 1 0.0
Ge2 Ge+4 0.2333 0.4403 0.6402 1 0.0
O14 O-2 0.517 0.096 0.835 1 0.0
O5 O-2 0.377 0.426 0.832 1 0.0
Ge5 Ge+4 0.1547 0.6507 0.8784 1 0.0
O8 O-2 0.188 0.863 0.381 1 0.0
Cd4 Cd+2 0.2541 0.9782 0.7282 1 0.0
Cd2 Cd+2 0.688 0.5605 0.873 1 0.0
O7 O-2 0.577 0.917 0.639 1 0.0
Cd3 Cd+2 0.4395 0.2616 0.8295 1 0.0
O15 O-2 0.48 0.704 0.471 1 0.0
O12 O-2 0.726 0.382 0.929 1 0.0
O10 O-2 0.293 0.768 0.771 1 0.0
O4 O-2 0.105 0.533 0.706 1 0.0
Ge1 Ge+4 0.0359 0.1682 0.5748 1 0.0
O11 O-2 0.673 0.504 0.561 1 0.0
O9 O-2 0.962 0.678 0.931 1 0.0
O1 O-2 0.072 0.315 0.563 1 0.0
Na1 Na+1 0.8229 0.3595 0.6237 1 0.0
Ge4 Ge+4 0.687 0.0458 0.7772 1 0.0
O13 O-2 0.985 0.91 0.646 1 0.0
Ge3 Ge+4 0.498 0.7755 0.6954 1 0.0
O6 O-2 0.189 0.15 0.744 1 0.0
